data_4308994
loop_
_publ_author_name
'Martin A. Bennett'
'Suresh K. Bhargava'
'John F. Boas'
'Ren\'e T. Boer\'e'
'Alan M. Bond'
'Alison J. Edwards'
'Si-Xuan Guo'
'Anton Hammerl'
'John R. Pilbrow'
'Steven H. Priv\'er'
'Peter Schwerdtfeger'

_publ_contact_author_address
;
School of Chemistry,
Monash University,
Building 23,
Clayton, Victoria
Australia 3800
;
_publ_contact_author_email alan.bond@sci.monash.edu.au
_publ_contact_author_name 'Alan M. Bond'
_publ_section_title
;
Electrochemically Informed Synthesis and Characterization of Salts of the
[Pt2(\m-\kAs,\kC-C6H3-5-Me-2-AsPh2)4]+ Lantern Complex Containing a Pt-Pt
Bond of Order 1/2
;
_journal_name_full 'Inorganic Chemistry'
_journal_page_first 2472
_journal_page_last 2482
_journal_paper_doi 10.1021/ic048660i
_journal_volume 44
_journal_year 2005
_chemical_compound_source 'Local laboratory'
_chemical_formula_moiety 'C76 H64 As4 Pt2, C H2 Cl2, B F4'
_chemical_formula_sum 'C77 H66 As4 B Cl2 F4 Pt2'
_chemical_formula_weight 1838.85
_chemical_name_systematic
;
 ?
;
_space_group_IT_number 2
_symmetry_cell_setting triclinic
_symmetry_space_group_name_Hall '-P 1'
_symmetry_space_group_name_H-M 'P -1'
_atom_sites_solution_hydrogens geom
_atom_sites_solution_primary direct
_atom_sites_solution_secondary difmap
_audit_creation_date 03-19-05
_audit_creation_method 'maXus + CRYSTALS_ver_12-03-99'
_cell_angle_alpha 72.3778(4)
_cell_angle_beta 81.9072(4)
_cell_angle_gamma 74.9263(5)
_cell_formula_units_Z 2
_cell_length_a 13.20880(10)
_cell_length_b 14.19800(10)
_cell_length_c 22.0121(2)
_cell_measurement_reflns_used 87913
_cell_measurement_temperature 200
_cell_measurement_theta_max 27.485
_cell_measurement_theta_min 2.910
_cell_volume 3790.38(5)
_computing_cell_refinement 'HKL Scalepack (Otwinowski & Minor 1997)'
_computing_data_collection 'COLLECT (Nonius, 2001)'
_computing_data_reduction
;
Denzo and Scalepak (Otwinowski & Minor, 1997)
;
_computing_molecular_graphics
;
    CAMERON (Watkin et al 1996)
;
_computing_publication_material
;
    CRYSTALS (Watkin et al 2001) + maXus(Mackay et al., 1999)
;
_computing_structure_refinement
;
    CRYSTALS (Watkin et al 2001)
PLATON (Spek 1990)
;
_computing_structure_solution
;
    SIR97 (Altomare et al, 1999)
;
_diffrn_measured_fraction_theta_max 0.997
_diffrn_measurement_device KappaCCD
_diffrn_measurement_method CCD
_diffrn_orient_matrix_type X=UH
_diffrn_orient_matrix_UB_11 0.04150
_diffrn_orient_matrix_UB_12 -0.05004
_diffrn_orient_matrix_UB_13 -0.04415
_diffrn_orient_matrix_UB_21 -0.05994
_diffrn_orient_matrix_UB_22 -0.04132
_diffrn_orient_matrix_UB_23 0.02164
_diffrn_orient_matrix_UB_31 -0.01454
_diffrn_orient_matrix_UB_32 0.02597
_diffrn_orient_matrix_UB_33 -0.03737
_diffrn_radiation_source 'fine-focus sealed tube'
_diffrn_radiation_type ' MoK\a'
_diffrn_radiation_wavelength_id all
_diffrn_reflns_av_R_equivalents 0.079
_diffrn_reflns_limit_h_max 17
_diffrn_reflns_limit_h_min -17
_diffrn_reflns_limit_k_max 18
_diffrn_reflns_limit_k_min -18
_diffrn_reflns_limit_l_max 28
_diffrn_reflns_limit_l_min -28
_diffrn_reflns_number 105271
_diffrn_reflns_theta_full 27.45
_diffrn_reflns_theta_max 27.45
_diffrn_reflns_theta_min 2.92
_exptl_absorpt_coefficient_mu 5.54
_exptl_absorpt_correction_T_max 0.734
_exptl_absorpt_correction_T_min 0.230
_exptl_absorpt_correction_type integration
_exptl_absorpt_process_details
;
Gaussian integration (Coppens, 1970)
;
_exptl_crystal_colour brown
_exptl_crystal_density_diffrn 1.611
_exptl_crystal_density_method 'not measured'
_exptl_crystal_description prism
_exptl_crystal_F_000 1782
_exptl_crystal_size_max 0.31
_exptl_crystal_size_mid 0.15
_exptl_crystal_size_min 0.06
_refine_diff_density_max 1.14
_refine_diff_density_min -1.42
_refine_diff_density_rms 0.12
_refine_ls_extinction_method None
_refine_ls_goodness_of_fit_ref 1.0702
_refine_ls_hydrogen_treatment noref
_refine_ls_matrix_type full
_refine_ls_number_parameters 811
_refine_ls_number_reflns 9333
_refine_ls_R_factor_gt 0.0267
_refine_ls_shift/su_max 0.001595
_refine_ls_structure_factor_coef F
_refine_ls_weighting_details
;
Chebychev polynomial with 4 parameters, Carruthers & Watkin , 1979, 
 89.1    -140.     74.6    -23.2    
;
_refine_ls_weighting_scheme calc
_refine_ls_wR_factor_ref 0.0292
_reflns_d_resolution_high 0.62
_reflns_d_resolution_low 1.87
_reflns_limit_h_max 17
_reflns_limit_h_min -16
_reflns_limit_k_max 18
_reflns_limit_k_min -17
_reflns_limit_l_max 28
_reflns_limit_l_min 0
_reflns_number_gt 9333
_reflns_number_total 17278
_reflns_threshold_expression >3.00\s(I)
_cod_data_source_file ic048660isi20040929_024743.cif
_cod_data_source_block global
_cod_depositor_comments
;
The following automatic conversions were performed:
'_symmetry_cell_setting' value 'Triclinic' changed to 'triclinic'
according to '/home/saulius/struct/CIF-dictionaries/cif_core.dic'
dictionary named 'cif_core.dic' version 2.4.1 from
2010-06-29.

'_atom_sites_solution_hydrogens' value 'geom ' changed to
'geom' according to '/home/saulius/struct/CIF-dictionaries/cif_core.dic'
dictionary named 'cif_core.dic' version 2.4.1 from 2010-06-29.

Automatic conversion script
Id: cif_fix_enum 1527 2010-12-29 10:47:43Z saulius 
;
_cod_original_sg_symbol_H-M 'P -1 '
_cod_original_formula_sum 'C77 H66 As4 B Cl2 F4 Pt2 '
_cod_database_code 4308994

loop_
_symmetry_equiv_pos_as_xyz
+X,+Y,+Z
-X,-Y,-Z

loop_
_atom_site_label
_atom_site_type_symbol
_atom_site_fract_x
_atom_site_fract_y
_atom_site_fract_z
_atom_site_U_iso_or_equiv
_atom_site_occupancy
_atom_site_adp_type
Pt1 pt 0.789609(15) 0.607828(16) 0.24840(1) 0.0204 1.0000 Uani
Pt2 pt 0.582260(15) 0.619800(16) 0.24593(1) 0.0203 1.0000 Uani
As1 as 0.63188(4) 0.54320(4) 0.15752(3) 0.0242 1.0000 Uani
As2 as 0.57472(4) 0.79364(4) 0.17301(3) 0.0251 1.0000 Uani
As3 as 0.73925(4) 0.65109(4) 0.35127(3) 0.0253 1.0000 Uani
As4 as 0.80980(4) 0.42587(4) 0.29902(3) 0.0251 1.0000 Uani
C111 c 0.7676(4) 0.5674(4) 0.1198(3) 0.0269 1.0000 Uani
C112 c 0.8277(4) 0.5941(4) 0.1562(3) 0.0285 1.0000 Uani
C113 c 0.9233(4) 0.6171(4) 0.1279(3) 0.0318 1.0000 Uani
C114 c 0.9591(5) 0.6136(5) 0.0662(3) 0.0410 1.0000 Uani
C115 c 0.8976(5) 0.5855(5) 0.0313(3) 0.0434 1.0000 Uani
C116 c 0.8032(5) 0.5620(5) 0.0575(3) 0.0368 1.0000 Uani
C117 c 1.0619(6) 0.6412(7) 0.0369(4) 0.0597 1.0000 Uani
C121 c 0.6399(5) 0.3997(4) 0.1688(3) 0.0329 1.0000 Uani
C122 c 0.5592(6) 0.3595(5) 0.2063(4) 0.0492 1.0000 Uani
C123 c 0.5564(7) 0.2602(6) 0.2118(4) 0.0666 1.0000 Uani
C124 c 0.6319(8) 0.2034(6) 0.1790(4) 0.0668 1.0000 Uani
C125 c 0.7124(6) 0.2444(5) 0.1414(4) 0.0517 1.0000 Uani
C126 c 0.7156(5) 0.3417(5) 0.1373(3) 0.0417 1.0000 Uani
C131 c 0.5215(5) 0.5998(5) 0.0972(3) 0.0334 1.0000 Uani
C132 c 0.4211(5) 0.6293(5) 0.1246(3) 0.0426 1.0000 Uani
C133 c 0.3350(5) 0.6620(6) 0.0880(3) 0.0456 1.0000 Uani
C134 c 0.3490(5) 0.6656(6) 0.0244(3) 0.0527 1.0000 Uani
C135 c 0.4478(6) 0.6370(6) -0.0032(3) 0.0540 1.0000 Uani
C136 c 0.5347(5) 0.6037(6) 0.0329(3) 0.0446 1.0000 Uani
C211 c 0.7001(4) 0.8338(4) 0.1815(3) 0.0266 1.0000 Uani
C212 c 0.7840(4) 0.7609(4) 0.2083(3) 0.0280 1.0000 Uani
C213 c 0.8791(4) 0.7880(4) 0.2080(3) 0.0271 1.0000 Uani
C214 c 0.8890(4) 0.8874(4) 0.1801(3) 0.0305 1.0000 Uani
C215 c 0.8026(5) 0.9598(4) 0.1526(3) 0.0348 1.0000 Uani
C216 c 0.7098(5) 0.9343(5) 0.1524(3) 0.0366 1.0000 Uani
C217 c 0.9930(5) 0.9132(5) 0.1804(4) 0.0451 1.0000 Uani
C221 c 0.5786(5) 0.8260(4) 0.0796(3) 0.0327 1.0000 Uani
C222 c 0.6750(5) 0.8123(5) 0.0463(3) 0.0403 1.0000 Uani
C223 c 0.6804(6) 0.8323(6) -0.0204(3) 0.0536 1.0000 Uani
C224 c 0.5895(7) 0.8652(6) -0.0520(3) 0.0571 1.0000 Uani
C225 c 0.4944(7) 0.8787(6) -0.0187(4) 0.0586 1.0000 Uani
C226 c 0.4868(6) 0.8588(5) 0.0471(3) 0.0434 1.0000 Uani
C231 c 0.4560(4) 0.8955(4) 0.1940(3) 0.0308 1.0000 Uani
C232 c 0.3554(5) 0.8946(5) 0.1838(3) 0.0401 1.0000 Uani
C233 c 0.2698(5) 0.9657(6) 0.1991(4) 0.0526 1.0000 Uani
C234 c 0.2838(6) 1.0390(6) 0.2244(4) 0.0551 1.0000 Uani
C235 c 0.3829(6) 1.0373(5) 0.2372(4) 0.0496 1.0000 Uani
C236 c 0.4707(5) 0.9663(5) 0.2226(3) 0.0392 1.0000 Uani
C311 c 0.5902(4) 0.7087(4) 0.3565(3) 0.0302 1.0000 Uani
C312 c 0.5281(4) 0.6922(4) 0.3171(2) 0.0247 1.0000 Uani
C313 c 0.4187(4) 0.7298(4) 0.3236(3) 0.0313 1.0000 Uani
C314 c 0.3732(5) 0.7846(5) 0.3670(3) 0.0367 1.0000 Uani
C315 c 0.4376(5) 0.7963(5) 0.4080(3) 0.0393 1.0000 Uani
C316 c 0.5450(5) 0.7579(5) 0.4033(3) 0.0361 1.0000 Uani
C317 c 0.2563(5) 0.8297(6) 0.3700(3) 0.0457 1.0000 Uani
C321 c 0.8068(5) 0.7539(5) 0.3570(3) 0.0335 1.0000 Uani
C322 c 0.7535(7) 0.8524(6) 0.3528(4) 0.0542 1.0000 Uani
C323 c 0.8066(8) 0.9248(6) 0.3532(5) 0.0734 1.0000 Uani
C324 c 0.9135(9) 0.8974(9) 0.3571(4) 0.0788 1.0000 Uani
C325 c 0.9675(7) 0.7997(8) 0.3601(4) 0.0639 1.0000 Uani
C326 c 0.9158(5) 0.7281(6) 0.3597(3) 0.0426 1.0000 Uani
C331 c 0.7507(5) 0.5543(5) 0.4362(3) 0.0335 1.0000 Uani
C332 c 0.6685(5) 0.5049(5) 0.4599(3) 0.0372 1.0000 Uani
C333 c 0.6692(6) 0.4400(5) 0.5215(3) 0.0451 1.0000 Uani
C334 c 0.7530(6) 0.4223(5) 0.5587(3) 0.0458 1.0000 Uani
C335 c 0.8357(5) 0.4666(5) 0.5337(3) 0.0432 1.0000 Uani
C336 c 0.8355(5) 0.5342(5) 0.4727(3) 0.0356 1.0000 Uani
C411 c 0.6726(4) 0.4019(4) 0.3319(3) 0.0286 1.0000 Uani
C412 c 0.5848(4) 0.4804(4) 0.3132(3) 0.0280 1.0000 Uani
C413 c 0.4860(4) 0.4629(4) 0.3389(3) 0.0305 1.0000 Uani
C414 c 0.4737(5) 0.3692(5) 0.3797(3) 0.0361 1.0000 Uani
C415 c 0.5623(5) 0.2923(5) 0.3971(3) 0.0406 1.0000 Uani
C416 c 0.6609(5) 0.3078(5) 0.3739(3) 0.0364 1.0000 Uani
C417 c 0.3657(5) 0.3510(6) 0.4034(4) 0.0499 1.0000 Uani
C421 c 0.9057(4) 0.3777(4) 0.3675(3) 0.0312 1.0000 Uani
C422 c 0.9974(6) 0.4098(6) 0.3522(3) 0.0516 1.0000 Uani
C423 c 1.0754(6) 0.3752(8) 0.3959(4) 0.0644 1.0000 Uani
C424 c 1.0598(7) 0.3080(7) 0.4547(4) 0.0636 1.0000 Uani
C425 c 0.9664(7) 0.2791(6) 0.4700(4) 0.0584 1.0000 Uani
C426 c 0.8893(5) 0.3123(5) 0.4271(3) 0.0427 1.0000 Uani
C431 c 0.8776(5) 0.3271(4) 0.2517(3) 0.0334 1.0000 Uani
C432 c 0.8530(6) 0.2351(5) 0.2636(4) 0.0488 1.0000 Uani
C433 c 0.9121(7) 0.1639(6) 0.2327(4) 0.0577 1.0000 Uani
C434 c 0.9908(6) 0.1851(6) 0.1892(4) 0.0554 1.0000 Uani
C435 c 1.0154(6) 0.2797(6) 0.1758(4) 0.0562 1.0000 Uani
C436 c 0.9592(5) 0.3493(5) 0.2070(3) 0.0450 1.0000 Uani
C1 c 0.2608(9) 0.4076(8) 0.1814(5) 0.0883 1.0000 Uani
Cl1 cl 0.2515(3) 0.3119(2) 0.25292(14) 0.0991 1.0000 Uani
Cl2 cl 0.2826(3) 0.3619(3) 0.11563(14) 0.1130 1.0000 Uani
B1 b 0.1840(7) 0.6265(7) 0.2539(4) 0.0479 1.0000 Uani
F1 f 0.2775(4) 0.5553(4) 0.2568(3) 0.0832 1.0000 Uani
F2 f 0.2084(7) 0.7167(5) 0.2369(5) 0.1607 1.0000 Uani
F3 f 0.1310(6) 0.6125(8) 0.3104(3) 0.1466 1.0000 Uani
F4 f 0.1274(4) 0.6244(6) 0.2085(3) 0.1085 1.0000 Uani
H11 h 0.3204(9) 0.4380(8) 0.1829(5) 0.1044 1.0000 Uiso
H12 h 0.1938(9) 0.4611(8) 0.1774(5) 0.1044 1.0000 Uiso
H1131 h 0.9672(4) 0.6373(4) 0.1532(3) 0.0421 1.0000 Uiso
H1151 h 0.9215(5) 0.5840(5) -0.0137(3) 0.0561 1.0000 Uiso
H1161 h 0.7603(5) 0.5400(5) 0.0327(3) 0.0461 1.0000 Uiso
H1171 h 1.0759(6) 0.6338(7) -0.0075(4) 0.0806 1.0000 Uiso
H1172 h 1.1203(6) 0.5954(7) 0.0637(4) 0.0806 1.0000 Uiso
H1173 h 1.0574(6) 0.7132(7) 0.0356(4) 0.0806 1.0000 Uiso
H1221 h 0.5045(6) 0.4011(5) 0.2299(4) 0.0660 1.0000 Uiso
H1231 h 0.4989(7) 0.2306(6) 0.2392(4) 0.0846 1.0000 Uiso
H1241 h 0.6292(8) 0.1323(6) 0.1822(4) 0.0820 1.0000 Uiso
H1251 h 0.7679(6) 0.2040(5) 0.1175(4) 0.0638 1.0000 Uiso
H1261 h 0.7741(5) 0.3711(5) 0.1111(3) 0.0514 1.0000 Uiso
H1321 h 0.4117(5) 0.6269(5) 0.1708(3) 0.0534 1.0000 Uiso
H1331 h 0.2631(5) 0.6852(6) 0.1073(3) 0.0593 1.0000 Uiso
H1341 h 0.2868(5) 0.6868(6) -0.0020(3) 0.0644 1.0000 Uiso
H1351 h 0.4581(6) 0.6413(6) -0.0497(3) 0.0656 1.0000 Uiso
H1361 h 0.6067(5) 0.5820(6) 0.0131(3) 0.0557 1.0000 Uiso
H2131 h 0.9406(4) 0.7355(4) 0.2283(3) 0.0356 1.0000 Uiso
H2151 h 0.8087(5) 1.0316(4) 0.1330(3) 0.0432 1.0000 Uiso
H2161 h 0.6485(5) 0.9867(5) 0.1319(3) 0.0456 1.0000 Uiso
H2171 h 0.9875(5) 0.9870(5) 0.1588(4) 0.0569 1.0000 Uiso
H2172 h 1.0490(5) 0.8719(5) 0.1573(4) 0.0569 1.0000 Uiso
H2173 h 1.0112(5) 0.8975(5) 0.2256(4) 0.0569 1.0000 Uiso
H2221 h 0.7410(5) 0.7869(5) 0.0694(3) 0.0508 1.0000 Uiso
H2231 h 0.7499(6) 0.8238(6) -0.0454(3) 0.0629 1.0000 Uiso
H2241 h 0.5933(7) 0.8796(6) -0.0996(3) 0.0670 1.0000 Uiso
H2251 h 0.4289(7) 0.9041(6) -0.0423(4) 0.0673 1.0000 Uiso
H2261 h 0.4167(6) 0.8668(5) 0.0714(3) 0.0510 1.0000 Uiso
H2321 h 0.3451(5) 0.8417(5) 0.1654(3) 0.0467 1.0000 Uiso
H2331 h 0.1975(5) 0.9636(6) 0.1919(4) 0.0583 1.0000 Uiso
H2341 h 0.2222(6) 1.0929(6) 0.2327(4) 0.0584 1.0000 Uiso
H2351 h 0.3926(6) 1.0881(5) 0.2576(4) 0.0582 1.0000 Uiso
H2361 h 0.5430(5) 0.9653(5) 0.2320(3) 0.0466 1.0000 Uiso
H3131 h 0.3720(4) 0.7153(4) 0.2971(3) 0.0354 1.0000 Uiso
H3151 h 0.4052(5) 0.8324(5) 0.4411(3) 0.0498 1.0000 Uiso
H3161 h 0.5910(5) 0.7657(5) 0.4331(3) 0.0458 1.0000 Uiso
H3171 h 0.2382(5) 0.8667(6) 0.4036(3) 0.0551 1.0000 Uiso
H3172 h 0.2361(5) 0.8782(6) 0.3276(3) 0.0551 1.0000 Uiso
H3173 h 0.2172(5) 0.7745(6) 0.3808(3) 0.0551 1.0000 Uiso
H3221 h 0.6759(7) 0.8717(6) 0.3486(4) 0.0668 1.0000 Uiso
H3231 h 0.7672(8) 0.9959(6) 0.3512(5) 0.0919 1.0000 Uiso
H3241 h 0.9533(9) 0.9477(9) 0.3587(4) 0.1062 1.0000 Uiso
H3251 h 1.0457(7) 0.7804(8) 0.3615(4) 0.0774 1.0000 Uiso
H3261 h 0.9553(5) 0.6568(6) 0.3621(3) 0.0583 1.0000 Uiso
H3321 h 0.6091(5) 0.5170(5) 0.4328(3) 0.0439 1.0000 Uiso
H3331 h 0.6102(6) 0.4053(5) 0.5389(3) 0.0567 1.0000 Uiso
H3341 h 0.7517(6) 0.3778(5) 0.6037(3) 0.0544 1.0000 Uiso
H3351 h 0.8971(5) 0.4502(5) 0.5601(3) 0.0512 1.0000 Uiso
H3361 h 0.8957(5) 0.5672(5) 0.4551(3) 0.0426 1.0000 Uiso
H4131 h 0.4217(4) 0.5188(4) 0.3279(3) 0.0388 1.0000 Uiso
H4151 h 0.5543(5) 0.2253(5) 0.4269(3) 0.0485 1.0000 Uiso
H4161 h 0.7250(5) 0.2523(5) 0.3863(3) 0.0453 1.0000 Uiso
H4171 h 0.3720(5) 0.2802(6) 0.4319(4) 0.0621 1.0000 Uiso
H4172 h 0.3258(5) 0.3601(6) 0.3658(4) 0.0621 1.0000 Uiso
H4173 h 0.3275(5) 0.4005(6) 0.4276(4) 0.0621 1.0000 Uiso
H4221 h 1.0082(6) 0.4580(6) 0.3093(3) 0.0657 1.0000 Uiso
H4231 h 1.1422(6) 0.3993(8) 0.3848(4) 0.0842 1.0000 Uiso
H4241 h 1.1158(7) 0.2808(7) 0.4859(4) 0.0756 1.0000 Uiso
H4251 h 0.9536(7) 0.2326(6) 0.5132(4) 0.0717 1.0000 Uiso
H4261 h 0.8220(5) 0.2892(5) 0.4387(3) 0.0505 1.0000 Uiso
H4321 h 0.7926(6) 0.2190(5) 0.2946(4) 0.0583 1.0000 Uiso
H4331 h 0.8953(7) 0.0959(6) 0.2427(4) 0.0701 1.0000 Uiso
H4341 h 1.0323(6) 0.1339(6) 0.1669(4) 0.0633 1.0000 Uiso
H4351 h 1.0732(6) 0.2962(6) 0.1428(4) 0.0668 1.0000 Uiso
H4361 h 0.9782(5) 0.4162(5) 0.1973(3) 0.0543 1.0000 Uiso

loop_
_atom_site_aniso_label
_atom_site_aniso_U_11
_atom_site_aniso_U_22
_atom_site_aniso_U_33
_atom_site_aniso_U_23
_atom_site_aniso_U_13
_atom_site_aniso_U_12
Pt1 0.0171(1) 0.02120(11) 0.02318(11) -0.00424(8) -0.00240(8) -0.00651(8)
Pt2 0.01711(11) 0.02155(11) 0.02244(11) -0.00469(8) -0.00264(8) -0.00572(8)
As1 0.0227(3) 0.0256(3) 0.0265(3) -0.0085(2) -0.0027(2) -0.0075(2)
As2 0.0236(3) 0.0227(3) 0.0275(3) -0.0032(2) -0.0049(2) -0.0057(2)
As3 0.0232(3) 0.0300(3) 0.0244(3) -0.0068(2) -0.0027(2) -0.0091(2)
As4 0.0211(3) 0.0231(3) 0.0299(3) -0.0031(2) -0.0049(2) -0.0065(2)
C111 0.025(3) 0.027(3) 0.031(3) -0.010(2) 0.001(2) -0.009(2)
C112 0.024(3) 0.036(3) 0.025(3) -0.008(2) 0.002(2) -0.008(2)
C113 0.025(3) 0.036(3) 0.038(3) -0.017(3) 0.001(2) -0.009(2)
C114 0.035(3) 0.050(4) 0.041(4) -0.016(3) 0.001(3) -0.014(3)
C115 0.035(3) 0.060(4) 0.040(4) -0.022(3) 0.005(3) -0.014(3)
C116 0.033(3) 0.048(4) 0.034(3) -0.018(3) -0.003(2) -0.007(3)
C117 0.048(4) 0.089(6) 0.057(5) -0.033(4) 0.021(4) -0.039(4)
C121 0.034(3) 0.025(3) 0.041(3) -0.011(3) -0.006(3) -0.006(2)
C122 0.053(4) 0.046(4) 0.056(4) -0.014(3) 0.002(3) -0.026(3)
C123 0.076(6) 0.048(5) 0.086(6) -0.022(4) 0.010(5) -0.037(4)
C124 0.097(7) 0.033(4) 0.073(6) -0.010(4) -0.018(5) -0.018(4)
C125 0.064(5) 0.032(4) 0.057(4) -0.016(3) -0.011(4) 0.001(3)
C126 0.045(4) 0.037(4) 0.045(4) -0.012(3) -0.013(3) -0.006(3)
C131 0.031(3) 0.032(3) 0.039(3) -0.007(3) -0.007(2) -0.009(2)
C132 0.029(3) 0.057(4) 0.042(4) -0.014(3) -0.005(3) -0.008(3)
C133 0.026(3) 0.061(4) 0.048(4) -0.011(3) -0.008(3) -0.009(3)
C134 0.036(4) 0.078(5) 0.043(4) -0.008(4) -0.016(3) -0.013(4)
C135 0.043(4) 0.080(6) 0.038(4) -0.017(4) -0.012(3) -0.008(4)
C136 0.038(4) 0.062(4) 0.035(3) -0.018(3) -0.008(3) -0.005(3)
C211 0.022(3) 0.027(3) 0.030(3) -0.004(2) -0.006(2) -0.008(2)
C212 0.032(3) 0.023(3) 0.031(3) -0.009(2) -0.002(2) -0.007(2)
C213 0.022(3) 0.029(3) 0.031(3) -0.004(2) -0.001(2) -0.012(2)
C214 0.029(3) 0.033(3) 0.033(3) -0.012(3) 0.008(2) -0.015(2)
C215 0.040(3) 0.020(3) 0.042(3) -0.001(2) 0.005(3) -0.014(2)
C216 0.034(3) 0.028(3) 0.044(4) -0.006(3) -0.005(3) -0.004(3)
C217 0.040(4) 0.040(4) 0.058(4) -0.010(3) 0.004(3) -0.021(3)
C221 0.039(3) 0.030(3) 0.028(3) -0.003(2) -0.004(2) -0.012(3)
C222 0.043(4) 0.039(4) 0.034(3) -0.008(3) -0.003(3) -0.004(3)
C223 0.059(5) 0.058(5) 0.039(4) -0.012(3) 0.008(3) -0.012(4)
C224 0.086(6) 0.055(5) 0.030(4) -0.002(3) -0.013(4) -0.022(4)
C225 0.074(6) 0.057(5) 0.041(4) 0.004(3) -0.027(4) -0.016(4)
C226 0.045(4) 0.051(4) 0.031(3) -0.006(3) -0.012(3) -0.009(3)
C231 0.024(3) 0.028(3) 0.037(3) -0.006(2) -0.007(2) -0.002(2)
C232 0.035(3) 0.038(4) 0.043(4) -0.004(3) -0.005(3) -0.010(3)
C233 0.025(3) 0.070(5) 0.055(4) -0.013(4) -0.001(3) -0.004(3)
C234 0.039(4) 0.048(4) 0.067(5) -0.016(4) 0.001(3) 0.006(3)
C235 0.055(4) 0.035(4) 0.054(4) -0.015(3) 0.002(3) -0.004(3)
C236 0.037(3) 0.036(3) 0.044(4) -0.011(3) -0.001(3) -0.008(3)
C311 0.027(3) 0.030(3) 0.034(3) -0.008(2) -0.003(2) -0.009(2)
C312 0.031(3) 0.020(3) 0.021(3) -0.005(2) 0.006(2) -0.008(2)
C313 0.029(3) 0.032(3) 0.030(3) -0.001(2) -0.003(2) -0.010(2)
C314 0.035(3) 0.033(3) 0.037(3) -0.008(3) 0.006(3) -0.008(3)
C315 0.041(4) 0.043(4) 0.039(3) -0.018(3) 0.001(3) -0.012(3)
C316 0.038(3) 0.044(4) 0.032(3) -0.017(3) -0.002(3) -0.011(3)
C317 0.030(3) 0.051(4) 0.050(4) -0.012(3) 0.004(3) -0.005(3)
C321 0.039(3) 0.040(3) 0.024(3) -0.006(2) 0.004(2) -0.020(3)
C322 0.059(5) 0.045(4) 0.063(5) -0.013(4) 0.006(4) -0.029(4)
C323 0.097(7) 0.047(5) 0.090(7) -0.031(5) 0.015(5) -0.035(5)
C324 0.102(8) 0.107(8) 0.059(5) -0.026(5) 0.008(5) -0.082(7)
C325 0.062(5) 0.096(7) 0.043(4) -0.002(4) -0.015(4) -0.050(5)
C326 0.042(4) 0.058(4) 0.030(3) -0.002(3) -0.004(3) -0.027(3)
C331 0.030(3) 0.036(3) 0.032(3) -0.008(3) 0.000(2) -0.007(2)
C332 0.032(3) 0.046(4) 0.033(3) -0.008(3) -0.001(2) -0.012(3)
C333 0.046(4) 0.052(4) 0.036(3) -0.005(3) 0.003(3) -0.019(3)
C334 0.051(4) 0.044(4) 0.033(3) 0.004(3) -0.004(3) -0.012(3)
C335 0.038(4) 0.052(4) 0.036(3) -0.010(3) -0.006(3) -0.006(3)
C336 0.033(3) 0.040(3) 0.031(3) -0.005(3) -0.006(2) -0.008(3)
C411 0.024(3) 0.032(3) 0.029(3) -0.002(2) -0.007(2) -0.011(2)
C412 0.029(3) 0.023(3) 0.030(3) -0.001(2) -0.007(2) -0.008(2)
C413 0.026(3) 0.028(3) 0.036(3) -0.006(2) -0.002(2) -0.008(2)
C414 0.033(3) 0.038(3) 0.040(3) -0.009(3) 0.003(3) -0.019(3)
C415 0.033(3) 0.037(3) 0.047(4) 0.000(3) -0.006(3) -0.012(3)
C416 0.032(3) 0.033(3) 0.043(3) -0.003(3) -0.010(3) -0.009(3)
C417 0.037(4) 0.053(4) 0.058(4) -0.005(3) 0.004(3) -0.023(3)
C421 0.021(3) 0.031(3) 0.041(3) -0.012(3) -0.008(2) 0.000(2)
C422 0.042(4) 0.075(5) 0.043(4) -0.019(4) -0.004(3) -0.020(4)
C423 0.031(4) 0.100(7) 0.075(6) -0.044(5) -0.012(4) -0.009(4)
C424 0.053(5) 0.072(6) 0.065(5) -0.022(4) -0.036(4) 0.008(4)
C425 0.068(5) 0.052(5) 0.051(4) -0.007(4) -0.033(4) 0.001(4)
C426 0.044(4) 0.044(4) 0.038(4) -0.002(3) -0.015(3) -0.010(3)
C431 0.032(3) 0.030(3) 0.035(3) -0.006(2) -0.011(2) -0.001(2)
C432 0.053(4) 0.041(4) 0.053(4) -0.010(3) 0.003(3) -0.019(3)
C433 0.072(5) 0.041(4) 0.064(5) -0.021(4) -0.002(4) -0.013(4)
C434 0.055(5) 0.040(4) 0.069(5) -0.026(4) -0.004(4) 0.006(3)
C435 0.043(4) 0.059(5) 0.068(5) -0.030(4) 0.012(4) -0.008(4)
C436 0.043(4) 0.040(4) 0.055(4) -0.018(3) 0.002(3) -0.011(3)
C1 0.091(8) 0.089(7) 0.087(7) -0.033(6) 0.002(6) -0.019(6)
Cl1 0.113(2) 0.103(2) 0.0781(17) -0.0279(16) 0.0071(16) -0.0239(18)
Cl2 0.137(3) 0.150(3) 0.0751(18) -0.0539(19) 0.0272(17) -0.064(2)
B1 0.044(4) 0.058(5) 0.046(5) -0.015(4) -0.001(4) -0.019(4)
F1 0.045(3) 0.103(4) 0.093(4) -0.028(3) -0.025(3) 0.011(3)
F2 0.129(6) 0.078(5) 0.286(11) -0.023(6) -0.067(7) -0.045(4)
F3 0.091(5) 0.24(1) 0.069(4) -0.023(5) 0.023(4) -0.009(5)
F4 0.067(4) 0.158(6) 0.120(5) -0.085(5) -0.048(3) 0.017(4)

loop_
_atom_type_symbol
_atom_type_scat_dispersion_real
_atom_type_scat_dispersion_imag
_atom_type_scat_Cromer_Mann_a1
_atom_type_scat_Cromer_Mann_b1
_atom_type_scat_Cromer_Mann_a2
_atom_type_scat_Cromer_Mann_b2
_atom_type_scat_Cromer_Mann_a3
_atom_type_scat_Cromer_Mann_b3
_atom_type_scat_Cromer_Mann_a4
_atom_type_scat_Cromer_Mann_b4
_atom_type_scat_Cromer_Mann_c
_atom_type_scat_source
'C   ' 0.0033 0.0016 2.3100 20.8439 1.0200 10.2075 1.5886 0.5687 0.8650 51.6512 0.2156 International_Tables_Vol_IV_Table_2.2B
'H   ' 0.0000 0.0000 0.4930 10.5109 0.3229 26.1257 0.1402 3.1424 0.0408 57.7997 0.0030 International_Tables_Vol_IV_Table_2.2B
'As  ' -0.0300 2.0070 16.6723 2.6345 6.0701 0.2647 3.4313 12.9479 4.2779 47.7972 2.5310 International_Tables_Vol_IV_Table_2.2B
'Cl  ' 0.1484 0.1585 11.4604 0.0104 7.1964 1.1662 6.2556 18.5194 1.6455 47.7784 -9.5574 International_Tables_Vol_IV_Table_2.2B
'F   ' 0.0140 0.0100 3.5392 10.2825 2.6412 4.2944 1.5170 0.2615 1.0243 26.1476 0.2776 International_Tables_Vol_IV_Table_2.2B
'B   ' 0.0000 0.0010 2.0545 23.2185 1.3326 1.0210 1.0979 60.3498 0.7068 0.1403 -0.1932 International_Tables_Vol_IV_Table_2.2B
'Pt  ' -2.3520 8.3880 27.0059 1.5129 17.7639 8.8117 15.7131 0.4246 5.7837 38.6103 11.6883 International_Tables_Vol_IV_Table_2.2B

loop_
_diffrn_radiation_wavelength
0.71073

loop_
_exptl_crystal_face_index_h
_exptl_crystal_face_index_k
_exptl_crystal_face_index_l
_exptl_crystal_face_perp_dist
0 0 -1 0.030
0 0 1 0.120
0 1 0 0.020
0 -1 0 0.040
2 1 4 0.200
-2 -3 -3 0.110

loop_
_geom_angle_atom_site_label_1
_geom_angle_site_symmetry_1
_geom_angle_atom_site_label_2
_geom_angle_site_symmetry_2
_geom_angle_atom_site_label_3
_geom_angle_site_symmetry_3
_geom_angle
_geom_angle_publ_flag
Pt2 . Pt1 . As3 . 85.090(15) yes
Pt2 . Pt1 . As4 . 87.488(15) yes
As3 . Pt1 . As4 . 93.17(2) yes
Pt2 . Pt1 . C112 . 94.73(15) yes
As3 . Pt1 . C112 . 171.72(16) yes
As4 . Pt1 . C112 . 95.10(16) yes
Pt2 . Pt1 . C212 . 96.89(16) yes
As3 . Pt1 . C212 . 85.71(15) yes
As4 . Pt1 . C212 . 175.37(16) yes
C112 . Pt1 . C212 . 86.1(2) yes
Pt1 . Pt2 . As1 . 86.463(15) yes
Pt1 . Pt2 . As2 . 85.862(15) yes
As1 . Pt2 . As2 . 92.11(2) yes
Pt1 . Pt2 . C312 . 97.66(15) yes
As1 . Pt2 . C312 . 174.97(15) yes
As2 . Pt2 . C312 . 85.34(14) yes
Pt1 . Pt2 . C412 . 94.49(15) yes
As1 . Pt2 . C412 . 92.78(16) yes
As2 . Pt2 . C412 . 175.11(16) yes
C312 . Pt2 . C412 . 89.8(2) yes
Pt2 . As1 . C111 . 108.17(16) yes
Pt2 . As1 . C121 . 122.19(18) yes
C111 . As1 . C121 . 106.4(2) yes
Pt2 . As1 . C131 . 108.86(18) yes
C111 . As1 . C131 . 113.3(2) yes
C121 . As1 . C131 . 97.8(2) yes
Pt2 . As2 . C211 . 107.85(16) yes
Pt2 . As2 . C221 . 123.66(17) yes
C211 . As2 . C221 . 99.7(2) yes
Pt2 . As2 . C231 . 113.47(17) yes
C211 . As2 . C231 . 106.5(2) yes
C221 . As2 . C231 . 103.8(2) yes
Pt1 . As3 . C311 . 109.09(17) yes
Pt1 . As3 . C321 . 111.67(17) yes
C311 . As3 . C321 . 106.2(3) yes
Pt1 . As3 . C331 . 125.69(18) yes
C311 . As3 . C331 . 98.7(2) yes
C321 . As3 . C331 . 103.5(2) yes
Pt1 . As4 . C411 . 108.01(17) yes
Pt1 . As4 . C421 . 111.31(17) yes
C411 . As4 . C421 . 110.5(2) yes
Pt1 . As4 . C431 . 120.79(18) yes
C411 . As4 . C431 . 107.9(3) yes
C421 . As4 . C431 . 97.8(2) yes
As1 . C111 . C112 . 117.3(4) yes
As1 . C111 . C116 . 122.0(4) yes
C112 . C111 . C116 . 120.7(5) yes
Pt1 . C112 . C111 . 127.0(4) yes
Pt1 . C112 . C113 . 115.3(4) yes
C111 . C112 . C113 . 117.6(5) yes
C112 . C113 . C114 . 122.5(5) yes
C112 . C113 . H1131 . 118.7(3) no
C114 . C113 . H1131 . 118.8(4) no
C113 . C114 . C115 . 118.5(6) yes
C113 . C114 . C117 . 120.8(6) yes
C115 . C114 . C117 . 120.7(6) yes
C114 . C115 . C116 . 120.7(6) yes
C114 . C115 . H1151 . 119.6(4) no
C116 . C115 . H1151 . 119.6(4) no
C111 . C116 . C115 . 119.9(6) yes
C111 . C116 . H1161 . 119.6(3) no
C115 . C116 . H1161 . 120.5(4) no
C114 . C117 . H1171 . 110.1(4) no
C114 . C117 . H1172 . 109.3(4) no
H1171 . C117 . H1172 . 109.475 no
C114 . C117 . H1173 . 108.9(4) no
H1171 . C117 . H1173 . 109.476 no
H1172 . C117 . H1173 . 109.477 no
As1 . C121 . C122 . 116.9(5) yes
As1 . C121 . C126 . 122.7(5) yes
C122 . C121 . C126 . 120.1(6) yes
C121 . C122 . C123 . 119.4(7) yes
C121 . C122 . H1221 . 120.4(4) no
C123 . C122 . H1221 . 120.2(5) no
C122 . C123 . C124 . 119.9(8) yes
C122 . C123 . H1231 . 119.8(5) no
C124 . C123 . H1231 . 120.3(5) no
C123 . C124 . C125 . 120.2(7) yes
C123 . C124 . H1241 . 120.1(5) no
C125 . C124 . H1241 . 119.6(5) no
C124 . C125 . C126 . 119.4(7) yes
C124 . C125 . H1251 . 121.2(5) no
C126 . C125 . H1251 . 119.4(5) no
C121 . C126 . C125 . 120.9(7) yes
C121 . C126 . H1261 . 119.4(4) no
C125 . C126 . H1261 . 119.7(5) no
As1 . C131 . C132 . 114.7(5) yes
As1 . C131 . C136 . 125.5(5) yes
C132 . C131 . C136 . 119.5(6) yes
C131 . C132 . C133 . 120.3(6) yes
C131 . C132 . H1321 . 119.4(4) no
C133 . C132 . H1321 . 120.3(4) no
C132 . C133 . C134 . 119.7(6) yes
C132 . C133 . H1331 . 120.3(4) no
C134 . C133 . H1331 . 119.9(4) no
C133 . C134 . C135 . 120.5(6) yes
C133 . C134 . H1341 . 120.1(4) no
C135 . C134 . H1341 . 119.3(4) no
C134 . C135 . C136 . 120.4(7) yes
C134 . C135 . H1351 . 120.5(4) no
C136 . C135 . H1351 . 119.1(4) no
C131 . C136 . C135 . 119.5(6) yes
C131 . C136 . H1361 . 119.8(4) no
C135 . C136 . H1361 . 120.7(4) no
As2 . C211 . C212 . 119.1(4) yes
As2 . C211 . C216 . 120.0(4) yes
C212 . C211 . C216 . 120.3(5) yes
Pt1 . C212 . C211 . 126.6(4) yes
Pt1 . C212 . C213 . 114.1(4) yes
C211 . C212 . C213 . 119.2(5) yes
C212 . C213 . C214 . 120.8(5) yes
C212 . C213 . H2131 . 120.0(3) no
C214 . C213 . H2131 . 119.2(3) no
C213 . C214 . C215 . 118.7(5) yes
C213 . C214 . C217 . 119.1(5) yes
C215 . C214 . C217 . 122.2(5) yes
C214 . C215 . C216 . 121.0(5) yes
C214 . C215 . H2151 . 119.1(3) no
C216 . C215 . H2151 . 119.9(4) no
C211 . C216 . C215 . 119.9(5) yes
C211 . C216 . H2161 . 119.8(3) no
C215 . C216 . H2161 . 120.3(4) no
C214 . C217 . H2171 . 109.5(4) no
C214 . C217 . H2172 . 109.4(3) no
H2171 . C217 . H2172 . 109.476 no
C214 . C217 . H2173 . 109.4(4) no
H2171 . C217 . H2173 . 109.476 no
H2172 . C217 . H2173 . 109.476 no
As2 . C221 . C222 . 118.2(5) yes
As2 . C221 . C226 . 121.7(5) yes
C222 . C221 . C226 . 120.0(6) yes
C221 . C222 . C223 . 119.6(6) yes
C221 . C222 . H2221 . 120.4(4) no
C223 . C222 . H2221 . 120.0(4) no
C222 . C223 . C224 . 119.9(7) yes
C222 . C223 . H2231 . 120.6(4) no
C224 . C223 . H2231 . 119.5(4) no
C223 . C224 . C225 . 120.0(7) yes
C223 . C224 . H2241 . 119.9(4) no
C225 . C224 . H2241 . 120.1(4) no
C224 . C225 . C226 . 121.3(7) yes
C224 . C225 . H2251 . 119.2(4) no
C226 . C225 . H2251 . 119.5(5) no
C221 . C226 . C225 . 119.2(7) yes
C221 . C226 . H2261 . 120.0(4) no
C225 . C226 . H2261 . 120.9(5) no
As2 . C231 . C232 . 119.7(5) yes
As2 . C231 . C236 . 120.7(4) yes
C232 . C231 . C236 . 119.5(6) yes
C231 . C232 . C233 . 120.5(7) yes
C231 . C232 . H2321 . 119.2(4) no
C233 . C232 . H2321 . 120.3(4) no
C232 . C233 . C234 . 120.4(7) yes
C232 . C233 . H2331 . 119.6(4) no
C234 . C233 . H2331 . 120.0(4) no
C233 . C234 . C235 . 119.1(7) yes
C233 . C234 . H2341 . 120.0(4) no
C235 . C234 . H2341 . 120.8(4) no
C234 . C235 . C236 . 121.8(7) yes
C234 . C235 . H2351 . 119.1(4) no
C236 . C235 . H2351 . 119.1(4) no
C231 . C236 . C235 . 118.5(6) yes
C231 . C236 . H2361 . 120.0(3) no
C235 . C236 . H2361 . 121.5(4) no
As3 . C311 . C312 . 118.6(4) yes
As3 . C311 . C316 . 120.5(4) yes
C312 . C311 . C316 . 120.7(5) yes
Pt2 . C312 . C311 . 125.6(4) yes
Pt2 . C312 . C313 . 116.1(4) yes
C311 . C312 . C313 . 118.3(5) yes
C312 . C313 . C314 . 121.6(5) yes
C312 . C313 . H3131 . 119.5(3) no
C314 . C313 . H3131 . 118.8(4) no
C313 . C314 . C315 . 118.6(6) yes
C313 . C314 . C317 . 120.5(6) yes
C315 . C314 . C317 . 121.0(6) yes
C314 . C315 . C316 . 120.4(6) yes
C314 . C315 . H3151 . 119.3(4) no
C316 . C315 . H3151 . 120.3(4) no
C311 . C316 . C315 . 120.2(6) yes
C311 . C316 . H3161 . 119.5(3) no
C315 . C316 . H3161 . 120.3(4) no
C314 . C317 . H3171 . 109.0(4) no
C314 . C317 . H3172 . 109.5(4) no
H3171 . C317 . H3172 . 109.476 no
C314 . C317 . H3173 . 109.9(4) no
H3171 . C317 . H3173 . 109.476 no
H3172 . C317 . H3173 . 109.476 no
As3 . C321 . C322 . 122.9(5) yes
As3 . C321 . C326 . 117.8(5) yes
C322 . C321 . C326 . 119.0(6) yes
C321 . C322 . C323 . 120.7(8) yes
C321 . C322 . H3221 . 119.0(4) no
C323 . C322 . H3221 . 120.3(6) no
C322 . C323 . C324 . 119.4(9) yes
C322 . C323 . H3231 . 120.3(6) no
C324 . C323 . H3231 . 120.3(6) no
C323 . C324 . C325 . 120.2(8) yes
C323 . C324 . H3241 . 120.9(6) no
C325 . C324 . H3241 . 118.9(5) no
C324 . C325 . C326 . 120.7(8) yes
C324 . C325 . H3251 . 120.2(5) no
C326 . C325 . H3251 . 119.1(6) no
C321 . C326 . C325 . 119.9(8) yes
C321 . C326 . H3261 . 119.5(4) no
C325 . C326 . H3261 . 120.6(6) no
As3 . C331 . C332 . 117.2(4) yes
As3 . C331 . C336 . 122.8(4) yes
C332 . C331 . C336 . 120.1(6) yes
C331 . C332 . C333 . 119.7(6) yes
C331 . C332 . H3321 . 120.0(4) no
C333 . C332 . H3321 . 120.3(4) no
C332 . C333 . C334 . 120.0(6) yes
C332 . C333 . H3331 . 119.9(4) no
C334 . C333 . H3331 . 120.1(4) no
C333 . C334 . C335 . 119.8(6) yes
C333 . C334 . H3341 . 119.6(4) no
C335 . C334 . H3341 . 120.6(4) no
C334 . C335 . C336 . 121.2(6) yes
C334 . C335 . H3351 . 119.0(4) no
C336 . C335 . H3351 . 119.8(4) no
C331 . C336 . C335 . 119.1(6) yes
C331 . C336 . H3361 . 120.3(3) no
C335 . C336 . H3361 . 120.6(4) no
As4 . C411 . C412 . 118.3(4) yes
As4 . C411 . C416 . 121.2(4) yes
C412 . C411 . C416 . 120.6(5) yes
Pt2 . C412 . C411 . 127.1(4) yes
Pt2 . C412 . C413 . 115.1(4) yes
C411 . C412 . C413 . 117.6(5) yes
C412 . C413 . C414 . 122.1(5) yes
C412 . C413 . H4131 . 119.4(3) no
C414 . C413 . H4131 . 118.5(3) no
C413 . C414 . C415 . 119.0(5) yes
C413 . C414 . C417 . 120.7(6) yes
C415 . C414 . C417 . 120.3(6) yes
C414 . C415 . C416 . 120.4(6) yes
C414 . C415 . H4151 . 119.5(3) no
C416 . C415 . H4151 . 120.1(4) no
C411 . C416 . C415 . 120.3(6) yes
C411 . C416 . H4161 . 119.1(3) no
C415 . C416 . H4161 . 120.6(4) no
C414 . C417 . H4171 . 109.7(4) no
C414 . C417 . H4172 . 108.8(4) no
H4171 . C417 . H4172 . 109.477 no
C414 . C417 . H4173 . 109.9(4) no
H4171 . C417 . H4173 . 109.475 no
H4172 . C417 . H4173 . 109.475 no
As4 . C421 . C422 . 114.9(5) yes
As4 . C421 . C426 . 125.4(5) yes
C422 . C421 . C426 . 119.6(6) yes
C421 . C422 . C423 . 120.3(7) yes
C421 . C422 . H4221 . 119.3(4) no
C423 . C422 . H4221 . 120.4(5) no
C422 . C423 . C424 . 119.9(7) yes
C422 . C423 . H4231 . 120.2(5) no
C424 . C423 . H4231 . 119.9(4) no
C423 . C424 . C425 . 119.0(7) yes
C423 . C424 . H4241 . 120.9(4) no
C425 . C424 . H4241 . 120.1(5) no
C424 . C425 . C426 . 121.4(8) yes
C424 . C425 . H4251 . 119.4(5) no
C426 . C425 . H4251 . 119.2(5) no
C421 . C426 . C425 . 119.7(7) yes
C421 . C426 . H4261 . 119.9(4) no
C425 . C426 . H4261 . 120.4(5) no
As4 . C431 . C432 . 123.2(5) yes
As4 . C431 . C436 . 117.9(5) yes
C432 . C431 . C436 . 118.8(6) yes
C431 . C432 . C433 . 120.1(7) yes
C431 . C432 . H4321 . 119.7(4) no
C433 . C432 . H4321 . 120.2(4) no
C432 . C433 . C434 . 121.4(7) yes
C432 . C433 . H4331 . 119.8(4) no
C434 . C433 . H4331 . 118.8(4) no
C433 . C434 . C435 . 118.9(7) yes
C433 . C434 . H4341 . 120.9(4) no
C435 . C434 . H4341 . 120.1(4) no
C434 . C435 . C436 . 120.0(7) yes
C434 . C435 . H4351 . 119.2(4) no
C436 . C435 . H4351 . 120.7(4) no
C431 . C436 . C435 . 120.7(7) yes
C431 . C436 . H4361 . 120.2(4) no
C435 . C436 . H4361 . 119.1(4) no
Cl1 . C1 . Cl2 . 112.2(6) yes
Cl1 . C1 . H11 . 108.5(4) no
Cl2 . C1 . H11 . 108.9(4) no
Cl1 . C1 . H12 . 108.9(4) no
Cl2 . C1 . H12 . 108.8(4) no
H11 . C1 . H12 . 109.466 no
F1 . B1 . F2 . 106.4(7) yes
F1 . B1 . F3 . 110.6(8) yes
F2 . B1 . F3 . 109.9(9) yes
F1 . B1 . F4 . 110.5(7) yes
F2 . B1 . F4 . 107.8(8) yes
F3 . B1 . F4 . 111.5(8) yes

loop_
_geom_bond_atom_site_label_1
_geom_bond_site_symmetry_1
_geom_bond_atom_site_label_2
_geom_bond_site_symmetry_2
_geom_bond_distance
_geom_bond_publ_flag
Pt1 . Pt2 . 2.7069(3) yes
Pt1 . As3 . 2.4804(6) yes
Pt1 . As4 . 2.4432(6) yes
Pt1 . C112 . 2.077(5) yes
Pt1 . C212 . 2.069(5) yes
Pt2 . As1 . 2.4396(6) yes
Pt2 . As2 . 2.4894(6) yes
Pt2 . C312 . 2.074(5) yes
Pt2 . C412 . 2.077(5) yes
As1 . C111 . 1.936(5) yes
As1 . C121 . 1.953(6) yes
As1 . C131 . 1.956(6) yes
As2 . C211 . 1.936(5) yes
As2 . C221 . 1.963(6) yes
As2 . C231 . 1.945(6) yes
As3 . C311 . 1.927(6) yes
As3 . C321 . 1.940(6) yes
As3 . C331 . 1.954(6) yes
As4 . C411 . 1.931(5) yes
As4 . C421 . 1.950(6) yes
As4 . C431 . 1.955(6) yes
C111 . C112 . 1.392(8) yes
C111 . C116 . 1.404(8) yes
C112 . C113 . 1.399(7) yes
C113 . C114 . 1.386(8) yes
C113 . H1131 . 1.000 no
C114 . C115 . 1.391(9) yes
C114 . C117 . 1.514(9) yes
C115 . C116 . 1.377(9) yes
C115 . H1151 . 1.000 no
C116 . H1161 . 1.000 no
C117 . H1171 . 1.000 no
C117 . H1172 . 1.000 no
C117 . H1173 . 1.000 no
C121 . C122 . 1.387(9) yes
C121 . C126 . 1.372(9) yes
C122 . C123 . 1.39(1) yes
C122 . H1221 . 1.000 no
C123 . C124 . 1.378(12) yes
C123 . H1231 . 1.000 no
C124 . C125 . 1.392(12) yes
C124 . H1241 . 1.000 no
C125 . C126 . 1.368(9) yes
C125 . H1251 . 1.000 no
C126 . H1261 . 1.000 no
C131 . C132 . 1.391(9) yes
C131 . C136 . 1.388(9) yes
C132 . C133 . 1.383(9) yes
C132 . H1321 . 1.000 no
C133 . C134 . 1.37(1) yes
C133 . H1331 . 1.000 no
C134 . C135 . 1.37(1) yes
C134 . H1341 . 1.000 no
C135 . C136 . 1.385(9) yes
C135 . H1351 . 1.000 no
C136 . H1361 . 1.000 no
C211 . C212 . 1.366(8) yes
C211 . C216 . 1.407(8) yes
C212 . C213 . 1.405(7) yes
C213 . C214 . 1.391(8) yes
C213 . H2131 . 1.000 no
C214 . C215 . 1.391(8) yes
C214 . C217 . 1.512(8) yes
C215 . C216 . 1.366(8) yes
C215 . H2151 . 1.000 no
C216 . H2161 . 1.000 no
C217 . H2171 . 1.000 no
C217 . H2172 . 1.000 no
C217 . H2173 . 1.000 no
C221 . C222 . 1.376(9) yes
C221 . C226 . 1.395(8) yes
C222 . C223 . 1.403(9) yes
C222 . H2221 . 1.000 no
C223 . C224 . 1.375(11) yes
C223 . H2231 . 1.000 no
C224 . C225 . 1.362(12) yes
C224 . H2241 . 1.000 no
C225 . C226 . 1.38(1) yes
C225 . H2251 . 1.000 no
C226 . H2261 . 1.000 no
C231 . C232 . 1.382(8) yes
C231 . C236 . 1.402(9) yes
C232 . C233 . 1.384(9) yes
C232 . H2321 . 1.000 no
C233 . C234 . 1.380(11) yes
C233 . H2331 . 1.000 no
C234 . C235 . 1.37(1) yes
C234 . H2341 . 1.000 no
C235 . C236 . 1.395(9) yes
C235 . H2351 . 1.000 no
C236 . H2361 . 1.000 no
C311 . C312 . 1.380(8) yes
C311 . C316 . 1.396(8) yes
C312 . C313 . 1.408(8) yes
C313 . C314 . 1.388(8) yes
C313 . H3131 . 1.000 no
C314 . C315 . 1.396(9) yes
C314 . C317 . 1.511(8) yes
C315 . C316 . 1.382(9) yes
C315 . H3151 . 1.000 no
C316 . H3161 . 1.000 no
C317 . H3171 . 1.000 no
C317 . H3172 . 1.000 no
C317 . H3173 . 1.000 no
C321 . C322 . 1.37(1) yes
C321 . C326 . 1.396(9) yes
C322 . C323 . 1.39(1) yes
C322 . H3221 . 1.000 no
C323 . C324 . 1.371(14) yes
C323 . H3231 . 1.000 no
C324 . C325 . 1.371(14) yes
C324 . H3241 . 1.000 no
C325 . C326 . 1.37(1) yes
C325 . H3251 . 1.000 no
C326 . H3261 . 1.000 no
C331 . C332 . 1.399(8) yes
C331 . C336 . 1.389(8) yes
C332 . C333 . 1.389(9) yes
C332 . H3321 . 1.000 no
C333 . C334 . 1.39(1) yes
C333 . H3331 . 1.000 no
C334 . C335 . 1.368(9) yes
C334 . H3341 . 1.000 no
C335 . C336 . 1.395(9) yes
C335 . H3351 . 1.000 no
C336 . H3361 . 1.000 no
C411 . C412 . 1.393(8) yes
C411 . C416 . 1.408(8) yes
C412 . C413 . 1.401(8) yes
C413 . C414 . 1.395(8) yes
C413 . H4131 . 1.000 no
C414 . C415 . 1.385(9) yes
C414 . C417 . 1.508(8) yes
C415 . C416 . 1.379(8) yes
C415 . H4151 . 1.000 no
C416 . H4161 . 1.000 no
C417 . H4171 . 1.000 no
C417 . H4172 . 1.000 no
C417 . H4173 . 1.000 no
C421 . C422 . 1.367(9) yes
C421 . C426 . 1.385(9) yes
C422 . C423 . 1.40(1) yes
C422 . H4221 . 1.000 no
C423 . C424 . 1.381(12) yes
C423 . H4231 . 1.000 no
C424 . C425 . 1.367(12) yes
C424 . H4241 . 1.000 no
C425 . C426 . 1.380(9) yes
C425 . H4251 . 1.000 no
C426 . H4261 . 1.000 no
C431 . C432 . 1.367(9) yes
C431 . C436 . 1.385(9) yes
C432 . C433 . 1.40(1) yes
C432 . H4321 . 1.000 no
C433 . C434 . 1.340(11) yes
C433 . H4331 . 1.000 no
C434 . C435 . 1.399(11) yes
C434 . H4341 . 1.000 no
C435 . C436 . 1.37(1) yes
C435 . H4351 . 1.000 no
C436 . H4361 . 1.000 no
C1 . Cl1 . 1.754(11) yes
C1 . Cl2 . 1.719(11) yes
C1 . H11 . 1.000 no
C1 . H12 . 1.000 no
B1 . F1 . 1.37(1) yes
B1 . F2 . 1.331(11) yes
B1 . F3 . 1.32(1) yes
B1 . F4 . 1.341(9) yes
